data_9012057
loop_
_publ_author_name
'Kohatsu, I.'
'McCauley, J. W.'

_publ_section_title
;
 Re-examination of the crystal structure of alpha-Si3N4
;
_journal_name_full 'Materials Research Bulletin'
_journal_page_first 917
_journal_page_last 920
_journal_paper_doi 10.1016/0025-5408(74)90170-6
_journal_volume 9
_journal_year 1974
_chemical_compound_source Synthetic
_chemical_formula_sum 'N3.99 Si2.925'
_chemical_name_mineral Nierite
_space_group_IT_number 159
_symmetry_space_group_name_Hall 'P 3 -2c'
_symmetry_space_group_name_H-M 'P 3 1 c'
_cell_angle_alpha 90
_cell_angle_beta 90
_cell_angle_gamma 120
_cell_length_a 7.766
_cell_length_b 7.766
_cell_length_c 5.615
_cell_formula_units_Z 4
_cell_volume 293.275
_database_code_amcsd 0014238
_exptl_crystal_density_diffrn 3.126
_cod_original_formula_sum 'Si2.925 N3.99'
_cod_database_code 9012057

loop_
_space_group_symop_operation_xyz
x,y,z
x-y,-y,1/2+z
-y,x-y,z
y,x,1/2+z
-x+y,-x,z
-x,-x+y,1/2+z

loop_
_atom_site_aniso_label
_atom_site_aniso_U_11
_atom_site_aniso_U_22
_atom_site_aniso_U_33
_atom_site_aniso_U_12
_atom_site_aniso_U_13
_atom_site_aniso_U_23
Si1 0.01833 0.01329 0.01294 0.00733 0.00268 0.00113
Si2 0.01833 0.01627 0.01022 0.00871 0.00727 -0.00090
N1 0.00412 0.00985 0.03849 -0.00069 0.00536 0.01282
N2 0.00367 0.00321 0.03402 -0.00390 0.00497 0.00230
N3 0.00550 0.00550 0.01182 0.00275 0.00000 0.00000
N4 0.01467 0.01467 0.02859 0.00733 0.00000 0.00000

loop_
_atom_site_label
_atom_site_fract_x
_atom_site_fract_y
_atom_site_fract_z
_atom_site_occupancy
Si1 0.51300 0.43050 0.65800 0.96000
Si2 0.16800 0.91500 0.45040 0.99000
N1 0.61240 0.95920 0.43430 1.00000
N2 0.31990 0.00460 0.70450 1.00000
N3 0.66667 0.33333 0.60150 1.00000
N4 0.00000 0.00000 0.45200 0.98000

loop_
_cod_related_entry_id
_cod_related_entry_database
_cod_related_entry_code
1 AMCSD 0014238
